data_7002584
loop_
_publ_author_name
'Arbaoui, Abdessamad'
'Redshaw, Carl'
'Homden, Damien M.'
'Wright, Joseph A.'
'Elsegood, Mark R. J.'

_publ_section_title
;
 Vanadium-based imido-alkoxide pro-catalysts bearing bisphenolate
 ligands for ethylene and \e-caprolactone polymerisation
;
_journal_issue 41
_journal_name_full 'Dalton Transactions'
_journal_page_first 8911
_journal_page_last 8922
_journal_paper_doi 10.1039/b902402f
_journal_year 2009
_chemical_formula_moiety 'C40 H57 Cl N O3 V'
_chemical_formula_sum 'C40 H57 Cl N O3 V'
_chemical_formula_weight 686.26
_space_group_IT_number 15
_symmetry_cell_setting monoclinic
_symmetry_space_group_name_Hall '-C 2yc'
_symmetry_space_group_name_H-M 'C 1 2/c 1'
_atom_sites_solution_hydrogens geom
_atom_sites_solution_primary direct
_atom_sites_solution_secondary difmap
_cell_angle_alpha 90.00
_cell_angle_beta 98.0783(12)
_cell_angle_gamma 90.00
_cell_formula_units_Z 8
_cell_length_a 18.2831(8)
_cell_length_b 11.0322(4)
_cell_length_c 41.0433(19)
_cell_measurement_reflns_used 33012
_cell_measurement_temperature 120(2)
_cell_measurement_theta_max 27.48
_cell_measurement_theta_min 2.91
_cell_volume 8196.4(6)
_computing_cell_refinement 'DENZO (Otwinowski & Minor, 1997) & COLLECT'
_computing_data_collection 'COLLECT (Hooft, R.W.W., 1998)'
_computing_data_reduction 'DENZO & COLLECT'
_computing_molecular_graphics 'Bruker SHELXTL'
_computing_publication_material 'Bruker SHELXTL and local programs'
_computing_structure_refinement 'SHELXL-97 (Sheldrick, 2008)'
_computing_structure_solution 'SHELXS-97 (Sheldrick, 2008)'
_diffrn_ambient_temperature 120(2)
_diffrn_detector_area_resol_mean '4096x4096pixels / 62x62mm'
_diffrn_measured_fraction_theta_full 0.963
_diffrn_measured_fraction_theta_max 0.963
_diffrn_measurement_device_type 'Bruker-Nonius APEX II CCD camera on \k-goniostat'
_diffrn_measurement_method '\f & \w scans'
_diffrn_radiation_monochromator '10cm confocal mirrors'
_diffrn_radiation_source 'Bruker-Nonius FR591 rotating anode'
_diffrn_radiation_type MoK\a
_diffrn_radiation_wavelength 0.71073
_diffrn_reflns_av_R_equivalents 0.0474
_diffrn_reflns_av_sigmaI/netI 0.0431
_diffrn_reflns_limit_h_max 21
_diffrn_reflns_limit_h_min -21
_diffrn_reflns_limit_k_max 13
_diffrn_reflns_limit_k_min -12
_diffrn_reflns_limit_l_max 46
_diffrn_reflns_limit_l_min -48
_diffrn_reflns_number 28806
_diffrn_reflns_theta_full 25.00
_diffrn_reflns_theta_max 25.00
_diffrn_reflns_theta_min 3.01
_diffrn_standards_decay_% 0
_diffrn_standards_number 0
_exptl_absorpt_coefficient_mu 0.341
_exptl_absorpt_correction_T_max 0.983
_exptl_absorpt_correction_T_min 0.967
_exptl_absorpt_correction_type multi-scan
_exptl_absorpt_process_details 'SADABS v2007/2, Sheldrick, G.M., (2007)'
_exptl_crystal_colour orange
_exptl_crystal_density_diffrn 1.112
_exptl_crystal_density_method 'not measured'
_exptl_crystal_description tablet
_exptl_crystal_F_000 2944
_exptl_crystal_size_max 0.10
_exptl_crystal_size_mid 0.10
_exptl_crystal_size_min 0.05
_refine_diff_density_max 0.394
_refine_diff_density_min -0.431
_refine_diff_density_rms 0.062
_refine_ls_extinction_method none
_refine_ls_goodness_of_fit_ref 1.113
_refine_ls_hydrogen_treatment constr
_refine_ls_matrix_type full
_refine_ls_number_parameters 468
_refine_ls_number_reflns 6959
_refine_ls_number_restraints 181
_refine_ls_restrained_S_all 1.103
_refine_ls_R_factor_all 0.0805
_refine_ls_R_factor_gt 0.0639
_refine_ls_shift/su_max 0.001
_refine_ls_shift/su_mean 0.000
_refine_ls_structure_factor_coef Fsqd
_refine_ls_weighting_details 'calc w=1/[\s^2^(Fo^2^)+(0.0000P)^2^+36.2525P] where P=(Fo^2^+2Fc^2^)/3'
_refine_ls_weighting_scheme calc
_refine_ls_wR_factor_gt 0.1243
_refine_ls_wR_factor_ref 0.1364
_reflns_number_gt 5804
_reflns_number_total 6959
_reflns_threshold_expression I>2\s(I)
_cod_data_source_file b902402f.txt
_cod_data_source_block 3
_cod_original_sg_symbol_H-M C2/c
_cod_database_code 7002584

loop_
_symmetry_equiv_pos_as_xyz
'x, y, z'
'-x, y, -z+1/2'
'x+1/2, y+1/2, z'
'-x+1/2, y+1/2, -z+1/2'
'-x, -y, -z'
'x, -y, z-1/2'
'-x+1/2, -y+1/2, -z'
'x+1/2, -y+1/2, z-1/2'

loop_
_atom_site_label
_atom_site_type_symbol
_atom_site_fract_x
_atom_site_fract_y
_atom_site_fract_z
_atom_site_U_iso_or_equiv
_atom_site_adp_type
_atom_site_occupancy
_atom_site_symmetry_multiplicity
_atom_site_calc_flag
_atom_site_refinement_flags
_atom_site_disorder_assembly
_atom_site_disorder_group
V1 V 0.28000(3) 0.53445(5) 0.316909(12) 0.02573(15) Uani 1 1 d . . .
O1 O 0.26758(14) 0.6161(2) 0.28032(5) 0.0386(6) Uani 1 1 d . . .
C1 C 0.2613(3) 0.7281(4) 0.26225(9) 0.0513(11) Uani 1 1 d . . .
C2 C 0.2747(4) 0.8329(4) 0.28635(12) 0.093(2) Uani 1 1 d . . .
H2A H 0.2389 0.8293 0.3020 0.139 Uiso 1 1 calc R . .
H2B H 0.2691 0.9097 0.2743 0.139 Uiso 1 1 calc R . .
H2C H 0.3249 0.8273 0.2984 0.139 Uiso 1 1 calc R . .
C3 C 0.3199(3) 0.7215(5) 0.23934(11) 0.0704(15) Uani 1 1 d . . .
H3A H 0.3690 0.7163 0.2524 0.106 Uiso 1 1 calc R . .
H3B H 0.3172 0.7943 0.2256 0.106 Uiso 1 1 calc R . .
H3C H 0.3113 0.6496 0.2253 0.106 Uiso 1 1 calc R . .
C4 C 0.1841(3) 0.7308(5) 0.24320(11) 0.0709(15) Uani 1 1 d . . .
H4A H 0.1779 0.6625 0.2278 0.106 Uiso 1 1 calc R . .
H4B H 0.1766 0.8071 0.2310 0.106 Uiso 1 1 calc R . .
H4C H 0.1477 0.7244 0.2586 0.106 Uiso 1 1 calc R . .
N1 N 0.29135(15) 0.6164(2) 0.35095(6) 0.0301(6) Uani 1 1 d D A .
C5 C 0.29899(19) 0.6786(3) 0.38045(8) 0.0325(8) Uani 1 1 d DU . .
C6 C 0.3309(4) 0.7949(4) 0.38293(13) 0.0490(19) Uani 0.688(8) 1 d PDU A 1
H6 H 0.3481 0.8307 0.3644 0.059 Uiso 0.688(8) 1 calc PR A 1
C7 C 0.3370(5) 0.8570(5) 0.41241(13) 0.060(2) Uani 0.688(8) 1 d PDU A 1
H7 H 0.3578 0.9360 0.4142 0.072 Uiso 0.688(8) 1 calc PR A 1
C8 C 0.3121(3) 0.8022(3) 0.43944(9) 0.0551(11) Uani 1 1 d DU . .
C9 C 0.2868(4) 0.6858(6) 0.43815(15) 0.0474(17) Uani 0.688(8) 1 d PDU A 1
H9 H 0.2737 0.6479 0.4573 0.057 Uiso 0.688(8) 1 calc PR A 1
C10 C 0.2806(4) 0.6232(6) 0.40854(13) 0.0404(16) Uani 0.688(8) 1 d PDU A 1
H10 H 0.2635 0.5417 0.4075 0.048 Uiso 0.688(8) 1 calc PR A 1
Cl1 Cl 0.31916(10) 0.88231(12) 0.47628(3) 0.0953(5) Uani 1 1 d DU A .
C6X C 0.2705(8) 0.7975(8) 0.3816(2) 0.032(3) Uani 0.312(8) 1 d PDU A 2
H6X H 0.2480 0.8357 0.3620 0.038 Uiso 0.312(8) 1 calc PR A 2
C7X C 0.2754(8) 0.8578(9) 0.4113(2) 0.036(3) Uani 0.312(8) 1 d PDU A 2
H7X H 0.2542 0.9360 0.4125 0.043 Uiso 0.312(8) 1 calc PR A 2
C9X C 0.3306(13) 0.6830(11) 0.4386(3) 0.068(5) Uani 0.312(8) 1 d PDU A 2
H9X H 0.3479 0.6419 0.4586 0.082 Uiso 0.312(8) 1 calc PR A 2
C10X C 0.3248(12) 0.6214(11) 0.4093(3) 0.061(5) Uani 0.312(8) 1 d PDU A 2
H10X H 0.3387 0.5384 0.4091 0.073 Uiso 0.312(8) 1 calc PR A 2
O2 O 0.36039(12) 0.43874(18) 0.31907(5) 0.0262(5) Uani 1 1 d . . .
O3 O 0.20090(12) 0.43932(18) 0.31972(5) 0.0252(5) Uani 1 1 d . . .
C12 C 0.39999(17) 0.3974(3) 0.34800(7) 0.0245(7) Uani 1 1 d . . .
C13 C 0.47294(18) 0.4396(3) 0.35780(8) 0.0283(7) Uani 1 1 d . . .
C14 C 0.50717(19) 0.3996(3) 0.38826(8) 0.0325(8) Uani 1 1 d . . .
H14 H 0.5558 0.4274 0.3958 0.039 Uiso 1 1 calc R . .
C15 C 0.47403(18) 0.3203(3) 0.40863(7) 0.0300(7) Uani 1 1 d . . .
C16 C 0.40375(18) 0.2781(3) 0.39685(7) 0.0273(7) Uani 1 1 d . . .
H16 H 0.3805 0.2232 0.4100 0.033 Uiso 1 1 calc R . .
C17 C 0.36618(17) 0.3133(3) 0.36662(7) 0.0240(7) Uani 1 1 d . . .
C18 C 0.51143(19) 0.5257(3) 0.33623(8) 0.0353(8) Uani 1 1 d . . .
C19 C 0.4766(2) 0.6523(3) 0.33586(10) 0.0474(10) Uani 1 1 d . . .
H19A H 0.5041 0.7080 0.3235 0.071 Uiso 1 1 calc R . .
H19B H 0.4783 0.6817 0.3585 0.071 Uiso 1 1 calc R . .
H19C H 0.4251 0.6481 0.3254 0.071 Uiso 1 1 calc R . .
C20 C 0.5074(2) 0.4779(4) 0.30076(8) 0.0428(9) Uani 1 1 d . . .
H20A H 0.5330 0.5343 0.2878 0.064 Uiso 1 1 calc R . .
H20B H 0.4555 0.4709 0.2909 0.064 Uiso 1 1 calc R . .
H20C H 0.5310 0.3981 0.3011 0.064 Uiso 1 1 calc R . .
C21 C 0.5937(2) 0.5403(4) 0.34967(10) 0.0527(11) Uani 1 1 d . . .
H21A H 0.6175 0.4604 0.3514 0.079 Uiso 1 1 calc R . .
H21B H 0.5988 0.5781 0.3715 0.079 Uiso 1 1 calc R . .
H21C H 0.6175 0.5915 0.3347 0.079 Uiso 1 1 calc R . .
C22 C 0.5156(2) 0.2837(3) 0.44243(8) 0.0386(9) Uani 1 1 d . . .
C23 C 0.5961(2) 0.2506(5) 0.43938(11) 0.0768(16) Uani 1 1 d . . .
H23A H 0.6220 0.3226 0.4329 0.115 Uiso 1 1 calc R . .
H23B H 0.5968 0.1874 0.4226 0.115 Uiso 1 1 calc R . .
H23C H 0.6208 0.2206 0.4606 0.115 Uiso 1 1 calc R . .
C24 C 0.4816(2) 0.1732(4) 0.45665(9) 0.0529(11) Uani 1 1 d . . .
H24A H 0.5111 0.1509 0.4776 0.079 Uiso 1 1 calc R . .
H24B H 0.4807 0.1054 0.4412 0.079 Uiso 1 1 calc R . .
H24C H 0.4310 0.1922 0.4603 0.079 Uiso 1 1 calc R . .
C25 C 0.5140(3) 0.3888(4) 0.46618(10) 0.0801(17) Uani 1 1 d . . .
H25A H 0.4627 0.4092 0.4682 0.120 Uiso 1 1 calc R . .
H25B H 0.5383 0.4593 0.4579 0.120 Uiso 1 1 calc R . .
H25C H 0.5401 0.3658 0.4878 0.120 Uiso 1 1 calc R . .
C26 C 0.29169(17) 0.2577(3) 0.35284(7) 0.0245(7) Uani 1 1 d . . .
H26 H 0.2838 0.2753 0.3287 0.029 Uiso 1 1 calc R . .
C27 C 0.29299(18) 0.1185(3) 0.35636(8) 0.0317(8) Uani 1 1 d . . .
H27A H 0.3338 0.0853 0.3460 0.048 Uiso 1 1 calc R . .
H27B H 0.2462 0.0848 0.3455 0.048 Uiso 1 1 calc R . .
H27C H 0.2998 0.0967 0.3797 0.048 Uiso 1 1 calc R . .
C28 C 0.18031(17) 0.3971(3) 0.34865(7) 0.0241(7) Uani 1 1 d . . .
C29 C 0.11398(18) 0.4390(3) 0.35889(7) 0.0283(7) Uani 1 1 d . . .
C30 C 0.09955(19) 0.3976(3) 0.38934(8) 0.0306(7) Uani 1 1 d . . .
H30 H 0.0558 0.4249 0.3971 0.037 Uiso 1 1 calc R . .
C31 C 0.14564(19) 0.3184(3) 0.40921(7) 0.0294(7) Uani 1 1 d . . .
C32 C 0.20789(18) 0.2757(3) 0.39724(7) 0.0270(7) Uani 1 1 d . . .
H32 H 0.2393 0.2199 0.4101 0.032 Uiso 1 1 calc R . .
C33 C 0.22588(17) 0.3122(3) 0.36683(7) 0.0246(7) Uani 1 1 d . . .
C34 C 0.06197(19) 0.5271(3) 0.33778(8) 0.0358(8) Uani 1 1 d . . .
C35 C 0.0429(2) 0.4817(4) 0.30201(8) 0.0436(9) Uani 1 1 d . . .
H35A H 0.0073 0.5370 0.2897 0.065 Uiso 1 1 calc R . .
H35B H 0.0215 0.4003 0.3020 0.065 Uiso 1 1 calc R . .
H35C H 0.0880 0.4789 0.2916 0.065 Uiso 1 1 calc R . .
C36 C 0.0977(2) 0.6532(3) 0.33799(9) 0.0445(9) Uani 1 1 d . . .
H36A H 0.1417 0.6492 0.3269 0.067 Uiso 1 1 calc R . .
H36B H 0.1119 0.6800 0.3608 0.067 Uiso 1 1 calc R . .
H36C H 0.0624 0.7108 0.3265 0.067 Uiso 1 1 calc R . .
C37 C -0.0120(2) 0.5417(4) 0.35150(10) 0.0520(11) Uani 1 1 d . . .
H37A H -0.0438 0.5981 0.3376 0.078 Uiso 1 1 calc R . .
H37B H -0.0025 0.5735 0.3740 0.078 Uiso 1 1 calc R . .
H37C H -0.0364 0.4627 0.3516 0.078 Uiso 1 1 calc R . .
C38 C 0.1267(2) 0.2814(3) 0.44339(8) 0.0368(8) Uani 1 1 d . . .
C39 C 0.1432(3) 0.3894(4) 0.46662(9) 0.0629(13) Uani 1 1 d . . .
H39A H 0.1959 0.4091 0.4688 0.094 Uiso 1 1 calc R . .
H39B H 0.1300 0.3688 0.4883 0.094 Uiso 1 1 calc R . .
H39C H 0.1141 0.4596 0.4577 0.094 Uiso 1 1 calc R . .
C40 C 0.0446(2) 0.2470(4) 0.44105(10) 0.0589(12) Uani 1 1 d . . .
H40A H 0.0140 0.3173 0.4336 0.088 Uiso 1 1 calc R . .
H40B H 0.0339 0.2214 0.4627 0.088 Uiso 1 1 calc R . .
H40C H 0.0337 0.1804 0.4253 0.088 Uiso 1 1 calc R . .
C41 C 0.1717(3) 0.1723(4) 0.45766(9) 0.0556(11) Uani 1 1 d . . .
H41A H 0.1641 0.1044 0.4422 0.083 Uiso 1 1 calc R . .
H41B H 0.1556 0.1488 0.4786 0.083 Uiso 1 1 calc R . .
H41C H 0.2242 0.1937 0.4614 0.083 Uiso 1 1 calc R . .

loop_
_atom_site_aniso_label
_atom_site_aniso_U_11
_atom_site_aniso_U_22
_atom_site_aniso_U_33
_atom_site_aniso_U_23
_atom_site_aniso_U_13
_atom_site_aniso_U_12
V1 0.0332(3) 0.0228(3) 0.0213(3) 0.0027(2) 0.0043(2) 0.0007(2)
O1 0.0509(16) 0.0371(13) 0.0282(12) 0.0124(10) 0.0066(11) 0.0046(12)
C1 0.070(3) 0.042(2) 0.042(2) 0.0241(18) 0.009(2) 0.006(2)
C2 0.168(6) 0.034(2) 0.073(3) 0.020(2) 0.006(4) 0.005(3)
C3 0.064(3) 0.084(3) 0.064(3) 0.050(3) 0.014(2) 0.000(3)
C4 0.066(3) 0.086(3) 0.062(3) 0.047(3) 0.015(2) 0.025(3)
N1 0.0355(17) 0.0244(13) 0.0302(14) 0.0008(11) 0.0041(12) -0.0022(12)
C5 0.042(2) 0.0251(16) 0.0300(17) -0.0024(13) 0.0031(15) 0.0024(15)
C6 0.077(6) 0.028(3) 0.038(3) 0.000(2) -0.005(3) -0.006(3)
C7 0.102(7) 0.024(3) 0.045(3) -0.009(2) -0.019(3) 0.002(3)
C8 0.081(3) 0.045(2) 0.0327(19) -0.0140(17) -0.0135(19) 0.018(2)
C9 0.047(4) 0.066(4) 0.028(3) -0.007(3) 0.001(3) -0.004(3)
C10 0.042(4) 0.045(3) 0.033(3) -0.004(2) 0.001(3) -0.015(3)
Cl1 0.1635(15) 0.0711(8) 0.0400(6) -0.0270(6) -0.0250(7) 0.0335(9)
C6X 0.048(9) 0.022(5) 0.026(5) 0.000(4) 0.005(5) 0.001(5)
C7X 0.054(9) 0.020(5) 0.036(5) -0.003(4) 0.017(5) -0.002(5)
C9X 0.111(14) 0.057(7) 0.030(6) -0.005(5) -0.020(9) 0.038(10)
C10X 0.107(13) 0.026(6) 0.039(6) -0.007(4) -0.026(9) 0.010(8)
O2 0.0288(13) 0.0261(11) 0.0239(11) 0.0002(9) 0.0048(9) -0.0027(9)
O3 0.0301(13) 0.0246(11) 0.0213(10) -0.0001(8) 0.0051(9) 0.0037(9)
C12 0.0274(18) 0.0221(15) 0.0242(15) -0.0013(12) 0.0036(13) 0.0020(13)
C13 0.0260(18) 0.0272(16) 0.0325(17) -0.0023(13) 0.0064(13) -0.0053(13)
C14 0.034(2) 0.0344(18) 0.0280(17) -0.0040(14) 0.0007(14) -0.0037(15)
C15 0.031(2) 0.0345(18) 0.0241(16) -0.0019(14) 0.0035(13) 0.0049(15)
C16 0.0263(19) 0.0280(16) 0.0289(16) 0.0008(13) 0.0082(13) -0.0018(13)
C17 0.0248(18) 0.0201(14) 0.0281(16) -0.0028(12) 0.0072(13) 0.0018(13)
C18 0.031(2) 0.0391(19) 0.0357(18) 0.0067(15) 0.0044(15) -0.0101(16)
C19 0.048(3) 0.033(2) 0.060(2) 0.0082(18) 0.0063(19) -0.0101(17)
C20 0.036(2) 0.053(2) 0.041(2) 0.0094(18) 0.0100(16) -0.0079(18)
C21 0.038(2) 0.066(3) 0.053(2) 0.017(2) 0.0027(18) -0.017(2)
C22 0.039(2) 0.049(2) 0.0265(17) 0.0045(15) 0.0002(15) -0.0015(17)
C23 0.042(3) 0.133(5) 0.053(3) 0.040(3) -0.005(2) 0.010(3)
C24 0.060(3) 0.056(3) 0.039(2) 0.0175(19) -0.0047(19) 0.001(2)
C25 0.140(5) 0.059(3) 0.035(2) -0.001(2) -0.013(3) -0.005(3)
C26 0.0260(18) 0.0230(15) 0.0251(15) -0.0001(12) 0.0054(13) 0.0015(13)
C27 0.0247(19) 0.0230(16) 0.047(2) -0.0013(14) 0.0053(15) 0.0020(14)
C28 0.0275(18) 0.0248(15) 0.0208(15) -0.0027(12) 0.0064(13) -0.0020(13)
C29 0.0294(19) 0.0262(16) 0.0297(17) -0.0017(13) 0.0057(13) 0.0021(14)
C30 0.030(2) 0.0333(18) 0.0310(17) -0.0041(14) 0.0111(14) 0.0009(14)
C31 0.035(2) 0.0292(17) 0.0248(16) -0.0014(13) 0.0052(14) -0.0036(14)
C32 0.0297(19) 0.0232(15) 0.0276(16) 0.0005(13) 0.0020(13) 0.0006(13)
C33 0.0259(18) 0.0209(15) 0.0267(16) -0.0045(12) 0.0028(13) -0.0018(13)
C34 0.035(2) 0.0386(19) 0.0349(18) 0.0059(15) 0.0095(15) 0.0113(16)
C35 0.039(2) 0.050(2) 0.040(2) 0.0078(17) -0.0024(16) 0.0113(18)
C36 0.050(3) 0.0296(19) 0.054(2) 0.0047(17) 0.0099(19) 0.0130(17)
C37 0.041(2) 0.060(3) 0.058(2) 0.014(2) 0.0171(19) 0.022(2)
C38 0.043(2) 0.0397(19) 0.0303(18) 0.0010(15) 0.0130(16) -0.0011(16)
C39 0.103(4) 0.058(3) 0.030(2) -0.0060(19) 0.019(2) -0.014(3)
C40 0.049(3) 0.085(3) 0.047(2) 0.017(2) 0.020(2) -0.008(2)
C41 0.071(3) 0.060(3) 0.040(2) 0.0222(19) 0.021(2) 0.012(2)

loop_
_atom_type_symbol
_atom_type_description
_atom_type_scat_dispersion_real
_atom_type_scat_dispersion_imag
_atom_type_scat_source
C C 0.0033 0.0016 'International Tables Vol C Tables 4.2.6.8 and 6.1.1.4'
H H 0.0000 0.0000 'International Tables Vol C Tables 4.2.6.8 and 6.1.1.4'
N N 0.0061 0.0033 'International Tables Vol C Tables 4.2.6.8 and 6.1.1.4'
O O 0.0106 0.0060 'International Tables Vol C Tables 4.2.6.8 and 6.1.1.4'
Cl Cl 0.1484 0.1585 'International Tables Vol C Tables 4.2.6.8 and 6.1.1.4'
V V 0.3005 0.5294 'International Tables Vol C Tables 4.2.6.8 and 6.1.1.4'

loop_
_geom_angle_atom_site_label_1
_geom_angle_atom_site_label_2
_geom_angle_atom_site_label_3
_geom_angle
_geom_angle_site_symmetry_1
_geom_angle_site_symmetry_3
_geom_angle_publ_flag
N1 V1 O1 115.61(12) . . ?
N1 V1 O2 105.92(12) . . ?
O1 V1 O2 110.67(10) . . ?
N1 V1 O3 105.72(11) . . ?
O1 V1 O3 110.38(11) . . ?
O2 V1 O3 108.16(9) . . ?
C1 O1 V1 151.9(2) . . ?
O1 C1 C4 106.5(3) . . ?
O1 C1 C2 108.9(3) . . ?
C4 C1 C2 112.0(4) . . ?
O1 C1 C3 105.4(3) . . ?
C4 C1 C3 111.6(3) . . ?
C2 C1 C3 112.1(4) . . ?
C5 N1 V1 176.2(2) . . ?
C10X C5 N1 120.7(6) . . ?
N1 C5 C10 120.2(4) . . ?
C10X C5 C6 105.7(7) . . ?
N1 C5 C6 120.4(3) . . ?
C10 C5 C6 119.2(4) . . ?
C10X C5 C6X 118.9(7) . . ?
N1 C5 C6X 119.8(5) . . ?
C10 C5 C6X 104.3(5) . . ?
C7 C6 C5 119.8(5) . . ?
C6 C7 C8 119.1(5) . . ?
C9X C8 C7X 119.9(7) . . ?
C9 C8 C7X 105.2(6) . . ?
C9X C8 C7 106.8(9) . . ?
C9 C8 C7 121.6(4) . . ?
C9X C8 Cl1 121.7(6) . . ?
C9 C8 Cl1 119.7(4) . . ?
C7X C8 Cl1 117.7(4) . . ?
C7 C8 Cl1 118.5(3) . . ?
C8 C9 C10 119.2(6) . . ?
C5 C10 C9 120.6(5) . . ?
C7X C6X C5 119.9(8) . . ?
C6X C7X C8 118.9(8) . . ?
C8 C9X C10X 120.8(10) . . ?
C5 C10X C9X 120.4(10) . . ?
C12 O2 V1 124.22(18) . . ?
C28 O3 V1 124.83(18) . . ?
O2 C12 C17 118.1(3) . . ?
O2 C12 C13 119.7(3) . . ?
C17 C12 C13 122.2(3) . . ?
C14 C13 C12 116.0(3) . . ?
C14 C13 C18 122.0(3) . . ?
C12 C13 C18 122.0(3) . . ?
C13 C14 C15 123.8(3) . . ?
C16 C15 C14 117.2(3) . . ?
C16 C15 C22 122.8(3) . . ?
C14 C15 C22 120.0(3) . . ?
C17 C16 C15 122.4(3) . . ?
C16 C17 C12 118.2(3) . . ?
C16 C17 C26 121.5(3) . . ?
C12 C17 C26 120.2(3) . . ?
C13 C18 C19 110.2(3) . . ?
C13 C18 C21 111.3(3) . . ?
C19 C18 C21 107.0(3) . . ?
C13 C18 C20 111.6(3) . . ?
C19 C18 C20 109.7(3) . . ?
C21 C18 C20 106.8(3) . . ?
C25 C22 C24 108.7(3) . . ?
C25 C22 C23 109.8(4) . . ?
C24 C22 C23 106.8(3) . . ?
C25 C22 C15 109.1(3) . . ?
C24 C22 C15 112.3(3) . . ?
C23 C22 C15 110.2(3) . . ?
C33 C26 C17 114.3(2) . . ?
C33 C26 C27 111.1(3) . . ?
C17 C26 C27 111.3(3) . . ?
O3 C28 C33 118.2(3) . . ?
O3 C28 C29 119.7(3) . . ?
C33 C28 C29 122.1(3) . . ?
C30 C29 C28 116.0(3) . . ?
C30 C29 C34 122.2(3) . . ?
C28 C29 C34 121.8(3) . . ?
C29 C30 C31 123.8(3) . . ?
C32 C31 C30 117.7(3) . . ?
C32 C31 C38 122.2(3) . . ?
C30 C31 C38 120.1(3) . . ?
C31 C32 C33 121.9(3) . . ?
C32 C33 C28 118.3(3) . . ?
C32 C33 C26 121.4(3) . . ?
C28 C33 C26 120.3(3) . . ?
C36 C34 C29 109.9(3) . . ?
C36 C34 C37 107.3(3) . . ?
C29 C34 C37 111.4(3) . . ?
C36 C34 C35 109.7(3) . . ?
C29 C34 C35 111.7(3) . . ?
C37 C34 C35 106.8(3) . . ?
C41 C38 C39 109.1(3) . . ?
C41 C38 C40 107.3(3) . . ?
C39 C38 C40 109.6(3) . . ?
C41 C38 C31 112.3(3) . . ?
C39 C38 C31 108.1(3) . . ?
C40 C38 C31 110.4(3) . . ?

loop_
_geom_bond_atom_site_label_1
_geom_bond_atom_site_label_2
_geom_bond_distance
_geom_bond_site_symmetry_2
_geom_bond_publ_flag
V1 N1 1.653(3) . ?
V1 O1 1.738(2) . ?
V1 O2 1.802(2) . ?
V1 O3 1.804(2) . ?
O1 C1 1.437(4) . ?
C1 C4 1.516(6) . ?
C1 C2 1.519(6) . ?
C1 C3 1.523(6) . ?
N1 C5 1.382(4) . ?
C5 C10X 1.366(10) . ?
C5 C10 1.388(6) . ?
C5 C6 1.407(6) . ?
C5 C6X 1.415(9) . ?
C6 C7 1.381(7) . ?
C7 C8 1.395(7) . ?
C8 C9X 1.359(11) . ?
C8 C9 1.363(7) . ?
C8 C7X 1.394(10) . ?
C8 Cl1 1.741(4) . ?
C9 C10 1.388(7) . ?
C6X C7X 1.380(11) . ?
C9X C10X 1.372(12) . ?
O2 C12 1.379(3) . ?
O3 C28 1.377(3) . ?
C12 C17 1.400(4) . ?
C12 C13 1.417(4) . ?
C13 C14 1.389(4) . ?
C13 C18 1.535(4) . ?
C14 C15 1.405(5) . ?
C15 C16 1.388(4) . ?
C15 C22 1.539(4) . ?
C16 C17 1.386(4) . ?
C17 C26 1.528(4) . ?
C18 C19 1.535(5) . ?
C18 C21 1.537(5) . ?
C18 C20 1.540(5) . ?
C22 C25 1.518(5) . ?
C22 C24 1.522(5) . ?
C22 C23 1.539(6) . ?
C26 C33 1.527(4) . ?
C26 C27 1.543(4) . ?
C28 C33 1.398(4) . ?
C28 C29 1.416(4) . ?
C29 C30 1.390(4) . ?
C29 C34 1.539(4) . ?
C30 C31 1.395(5) . ?
C31 C32 1.384(4) . ?
C31 C38 1.546(4) . ?
C32 C33 1.394(4) . ?
C34 C36 1.537(5) . ?
C34 C37 1.544(5) . ?
C34 C35 1.544(5) . ?
C38 C41 1.527(5) . ?
C38 C39 1.529(5) . ?
C38 C40 1.538(5) . ?

loop_
_geom_torsion_atom_site_label_1
_geom_torsion_atom_site_label_2
_geom_torsion_atom_site_label_3
_geom_torsion_atom_site_label_4
_geom_torsion
_geom_torsion_site_symmetry_1
_geom_torsion_site_symmetry_2
_geom_torsion_site_symmetry_3
_geom_torsion_site_symmetry_4
_geom_torsion_publ_flag
N1 V1 O1 C1 0.0(6) . . . . ?
O2 V1 O1 C1 -120.4(5) . . . . ?
O3 V1 O1 C1 119.9(5) . . . . ?
V1 O1 C1 C4 -117.0(5) . . . . ?
V1 O1 C1 C2 4.0(8) . . . . ?
V1 O1 C1 C3 124.4(5) . . . . ?
C10X C5 C6 C7 -40.0(11) . . . . ?
N1 C5 C6 C7 178.8(5) . . . . ?
C10 C5 C6 C7 -6.1(9) . . . . ?
C6X C5 C6 C7 75.3(8) . . . . ?
C5 C6 C7 C8 0.8(10) . . . . ?
C6 C7 C8 C9X 38.7(11) . . . . ?
C6 C7 C8 C9 4.8(10) . . . . ?
C6 C7 C8 C7X -76.7(8) . . . . ?
C6 C7 C8 Cl1 -179.2(5) . . . . ?
C9X C8 C9 C10 -77.2(12) . . . . ?
C7X C8 C9 C10 44.1(9) . . . . ?
C7 C8 C9 C10 -4.8(9) . . . . ?
Cl1 C8 C9 C10 179.2(5) . . . . ?
C10X C5 C10 C9 80.0(11) . . . . ?
N1 C5 C10 C9 -178.9(5) . . . . ?
C6 C5 C10 C9 6.1(8) . . . . ?
C6X C5 C10 C9 -40.9(9) . . . . ?
C8 C9 C10 C5 -0.7(10) . . . . ?
C10X C5 C6X C7X 6.0(17) . . . . ?
N1 C5 C6X C7X 177.4(9) . . . . ?
C10 C5 C6X C7X 39.2(13) . . . . ?
C6 C5 C6X C7X -77.8(12) . . . . ?
C5 C6X C7X C8 3.3(17) . . . . ?
C9X C8 C7X C6X -11.6(18) . . . . ?
C9 C8 C7X C6X -45.2(12) . . . . ?
C7 C8 C7X C6X 74.0(11) . . . . ?
Cl1 C8 C7X C6X 178.5(9) . . . . ?
C9 C8 C9X C10X 82.7(19) . . . . ?
C7X C8 C9X C10X 11(3) . . . . ?
C7 C8 C9X C10X -39(2) . . . . ?
Cl1 C8 C9X C10X -179.9(14) . . . . ?
N1 C5 C10X C9X -178.5(14) . . . . ?
C10 C5 C10X C9X -79.0(19) . . . . ?
C6 C5 C10X C9X 40(2) . . . . ?
C6X C5 C10X C9X -7(2) . . . . ?
C8 C9X C10X C5 -1(3) . . . . ?
N1 V1 O2 C12 29.8(2) . . . . ?
O1 V1 O2 C12 155.9(2) . . . . ?
O3 V1 O2 C12 -83.1(2) . . . . ?
N1 V1 O3 C28 -30.4(2) . . . . ?
O1 V1 O3 C28 -156.1(2) . . . . ?
O2 V1 O3 C28 82.7(2) . . . . ?
V1 O2 C12 C17 68.4(3) . . . . ?
V1 O2 C12 C13 -112.2(3) . . . . ?
O2 C12 C13 C14 176.0(3) . . . . ?
C17 C12 C13 C14 -4.7(4) . . . . ?
O2 C12 C13 C18 -3.3(4) . . . . ?
C17 C12 C13 C18 176.1(3) . . . . ?
C12 C13 C14 C15 1.2(5) . . . . ?
C18 C13 C14 C15 -179.6(3) . . . . ?
C13 C14 C15 C16 1.7(5) . . . . ?
C13 C14 C15 C22 -178.3(3) . . . . ?
C14 C15 C16 C17 -1.2(5) . . . . ?
C22 C15 C16 C17 178.8(3) . . . . ?
C15 C16 C17 C12 -2.1(5) . . . . ?
C15 C16 C17 C26 174.7(3) . . . . ?
O2 C12 C17 C16 -175.4(3) . . . . ?
C13 C12 C17 C16 5.2(4) . . . . ?
O2 C12 C17 C26 7.7(4) . . . . ?
C13 C12 C17 C26 -171.7(3) . . . . ?
C14 C13 C18 C19 -108.2(4) . . . . ?
C12 C13 C18 C19 71.0(4) . . . . ?
C14 C13 C18 C21 10.3(5) . . . . ?
C12 C13 C18 C21 -170.5(3) . . . . ?
C14 C13 C18 C20 129.6(3) . . . . ?
C12 C13 C18 C20 -51.2(4) . . . . ?
C16 C15 C22 C25 -104.7(4) . . . . ?
C14 C15 C22 C25 75.3(4) . . . . ?
C16 C15 C22 C24 15.8(5) . . . . ?
C14 C15 C22 C24 -164.3(3) . . . . ?
C16 C15 C22 C23 134.6(4) . . . . ?
C14 C15 C22 C23 -45.4(5) . . . . ?
C16 C17 C26 C33 80.8(3) . . . . ?
C12 C17 C26 C33 -102.4(3) . . . . ?
C16 C17 C26 C27 -46.0(4) . . . . ?
C12 C17 C26 C27 130.8(3) . . . . ?
V1 O3 C28 C33 -68.2(3) . . . . ?
V1 O3 C28 C29 112.6(3) . . . . ?
O3 C28 C29 C30 -176.2(3) . . . . ?
C33 C28 C29 C30 4.6(4) . . . . ?
O3 C28 C29 C34 2.7(4) . . . . ?
C33 C28 C29 C34 -176.6(3) . . . . ?
C28 C29 C30 C31 -0.8(5) . . . . ?
C34 C29 C30 C31 -179.6(3) . . . . ?
C29 C30 C31 C32 -2.3(5) . . . . ?
C29 C30 C31 C38 177.4(3) . . . . ?
C30 C31 C32 C33 1.7(5) . . . . ?
C38 C31 C32 C33 -178.0(3) . . . . ?
C31 C32 C33 C28 1.9(5) . . . . ?
C31 C32 C33 C26 -175.6(3) . . . . ?
O3 C28 C33 C32 175.6(3) . . . . ?
C29 C28 C33 C32 -5.2(4) . . . . ?
O3 C28 C33 C26 -6.9(4) . . . . ?
C29 C28 C33 C26 172.4(3) . . . . ?
C17 C26 C33 C32 -81.2(4) . . . . ?
C27 C26 C33 C32 45.8(4) . . . . ?
C17 C26 C33 C28 101.3(3) . . . . ?
C27 C26 C33 C28 -131.7(3) . . . . ?
C30 C29 C34 C36 108.0(4) . . . . ?
C28 C29 C34 C36 -70.8(4) . . . . ?
C30 C29 C34 C37 -10.7(5) . . . . ?
C28 C29 C34 C37 170.5(3) . . . . ?
C30 C29 C34 C35 -130.0(3) . . . . ?
C28 C29 C34 C35 51.2(4) . . . . ?
C32 C31 C38 C41 -14.4(5) . . . . ?
C30 C31 C38 C41 165.9(3) . . . . ?
C32 C31 C38 C39 106.0(4) . . . . ?
C30 C31 C38 C39 -73.7(4) . . . . ?
C32 C31 C38 C40 -134.1(4) . . . . ?
C30 C31 C38 C40 46.2(4) . . . . ?
